data_4518956
loop_
_publ_author_name
'Meng, Peng'
'Han, Chenhui'
'Scully, Andrew D.'
'Xiao, Qi'
'Brock, Aidan J.'
'Hirai, Tadahiko'
'Skidmore, Melissa'
'McMurtrie, John C.'
'Chesman, Anthony S. R.'
'Xu, Jingsan'

_publ_section_title
;
 Unconventional, Gram-Scale Synthesis of a Molecular Dimer Organic
 Luminogen with Aggregation-Induced Emission.
;
_journal_issue 34
_journal_name_full 'ACS applied materials &amp; interfaces'
_journal_page_first 40441
_journal_page_last 40450
_journal_paper_doi 10.1021/acsami.1c05841
_journal_volume 13
_journal_year 2021
_chemical_absolute_configuration unk
_chemical_formula_sum 'C19 H19 N9 O'
_chemical_formula_weight 389.43
_space_group_IT_number 33
_space_group_name_Hall 'P 2c -2n'
_space_group_name_H-M_alt 'P n a 21'
_symmetry_cell_setting orthorhombic
_symmetry_Int_Tables_number 33
_symmetry_space_group_name_Hall 'P 2c -2n'
_symmetry_space_group_name_H-M 'P n a 21'
_atom_sites_solution_hydrogens geom
_atom_sites_solution_primary dual
_atom_sites_solution_secondary dual
_audit_conform_dict_location ftp://ftp.iucr.org/pub/cif_core.dic
_audit_conform_dict_name cif_core.dic
_audit_conform_dict_version 2.4.5
_audit_creation_date 2021-03-12T13:34:10-00:00
_audit_creation_method 'WinGX routine CIF_UPDATE'
_cell_angle_alpha 90
_cell_angle_beta 90
_cell_angle_gamma 90
_cell_formula_units_Z 4
_cell_length_a 14.5970(14)
_cell_length_b 17.6854(19)
_cell_length_c 7.1420(10)
_cell_measurement_reflns_used 741
_cell_measurement_temperature 190(2)
_cell_measurement_theta_max 21.83
_cell_measurement_theta_min 3.99
_cell_measurement_wavelength 0.71073
_cell_volume 1843.7(4)
_computing_cell_refinement 'CrysalisPro (Agilent Technologies,     )'
_computing_data_collection 'CrysalisPro (Agilent Technologies,     )'
_computing_data_reduction 'CrysalisPro (Agilent Technologies,     )'
_computing_molecular_graphics 'Ortep for Windows (Farrugia, 2012)'
_computing_publication_material 'WinGX publication routines (Farrugia, 2012)'
_computing_structure_refinement 'SHELXL-2018/1 (Sheldrick, 2018)'
_computing_structure_solution 'SHELXT-2014/5 (Sheldrick, 2015)'
_diffrn_ambient_temperature 190(2)
_diffrn_detector 'CCD plate'
_diffrn_detector_area_resol_mean 8.02
_diffrn_measured_fraction_theta_full 0.997
_diffrn_measured_fraction_theta_max 0.997
_diffrn_measurement_device '\k-geometry diffractometer'
_diffrn_measurement_device_type 'Agilent Technologies Xcalibur, EosS2, Gemini ultra'
_diffrn_measurement_method '\w scans'
_diffrn_orient_matrix_UB_11 -0.035363
_diffrn_orient_matrix_UB_12 0.0601
_diffrn_orient_matrix_UB_13 0.012965
_diffrn_orient_matrix_UB_21 -0.008503
_diffrn_orient_matrix_UB_22 0.029105
_diffrn_orient_matrix_UB_23 -0.037702
_diffrn_orient_matrix_UB_31 -0.032218
_diffrn_orient_matrix_UB_32 -0.073533
_diffrn_orient_matrix_UB_33 -0.004338
_diffrn_radiation_monochromator graphite
_diffrn_radiation_probe x-ray
_diffrn_radiation_type MoK\a
_diffrn_radiation_wavelength 0.71073
_diffrn_reflns_av_R_equivalents 0.039
_diffrn_reflns_av_unetI/netI 0.0907
_diffrn_reflns_Laue_measured_fraction_full 0.997
_diffrn_reflns_Laue_measured_fraction_max 0.997
_diffrn_reflns_limit_h_max 0
_diffrn_reflns_limit_h_min -17
_diffrn_reflns_limit_k_max 21
_diffrn_reflns_limit_k_min -14
_diffrn_reflns_limit_l_max 8
_diffrn_reflns_limit_l_min 0
_diffrn_reflns_number 2564
_diffrn_reflns_point_group_measured_fraction_full 0.542
_diffrn_reflns_point_group_measured_fraction_max 0.542
_diffrn_reflns_reduction_process
;
        Scaled and merged with Sortav
        R.H. Blessing, (1987) Cryst. Rev. 1, 3-58
        R.H. Blessing, (1989) J. Appl. Cryst. 22, 396-397
;
_diffrn_reflns_theta_full 24.998
_diffrn_reflns_theta_max 24.998
_diffrn_reflns_theta_min 3.378
_diffrn_source 'fine-focus sealed X-ray tube'
_diffrn_standards_number 0
_exptl_absorpt_coefficient_mu 0.095
_exptl_absorpt_correction_T_max 1
_exptl_absorpt_correction_T_min 0.985
_exptl_absorpt_correction_type multi-scan
_exptl_absorpt_process_details
;
        CrysAlisPro 1.171.40.84a (Rigaku Oxford Diffraction, 2020)
        Empirical absorption correction using spherical harmonics,
        implemented in SCALE3 ABSPACK scaling algorithm.
;
_exptl_crystal_colour colourless
_exptl_crystal_density_diffrn 1.403
_exptl_crystal_density_method 'not measured'
_exptl_crystal_description prism
_exptl_crystal_F_000 816
_exptl_crystal_size_max 0.3
_exptl_crystal_size_mid 0.15
_exptl_crystal_size_min 0.15
_refine_diff_density_max 0.309
_refine_diff_density_min -0.219
_refine_diff_density_rms 0.051
_refine_ls_abs_structure_details
;
No quotients, so Flack parameter determined by classical intensity fit
;
_refine_ls_abs_structure_Flack 5(4)
_refine_ls_extinction_method none
_refine_ls_goodness_of_fit_ref 1.038
_refine_ls_hydrogen_treatment constr
_refine_ls_matrix_type full
_refine_ls_number_constraints 0
_refine_ls_number_parameters 264
_refine_ls_number_reflns 1763
_refine_ls_number_restraints 1
_refine_ls_restrained_S_all 1.038
_refine_ls_R_factor_all 0.0926
_refine_ls_R_factor_gt 0.0601
_refine_ls_shift/su_max 0
_refine_ls_shift/su_mean 0
_refine_ls_structure_factor_coef Fsqd
_refine_ls_weighting_details 'w=1/[\s^2^(Fo^2^)+(0.0521P)^2^] where P=(Fo^2^+2Fc^2^)/3'
_refine_ls_weighting_scheme calc
_refine_ls_wR_factor_gt 0.1242
_refine_ls_wR_factor_ref 0.1433
_reflns_Friedel_coverage 0
_reflns_Friedel_fraction_full 0
_reflns_Friedel_fraction_max 0
_reflns_number_gt 1228
_reflns_number_total 1763
_reflns_threshold_expression 'I > 2\s(I)'
_cod_data_source_file am1c05841_si_002.cif
_cod_data_source_block shelx
_cod_database_code 4518956
_shelx_estimated_absorpt_t_min 0.972
_shelx_estimated_absorpt_t_max 0.986
_shelx_shelxl_version_number 2018/1

loop_
_symmetry_equiv_pos_as_xyz
'x, y, z'
'-x, -y, z+1/2'
'x+1/2, -y+1/2, z'
'-x+1/2, y+1/2, z+1/2'

loop_
_atom_site_label
_atom_site_type_symbol
_atom_site_fract_x
_atom_site_fract_y
_atom_site_fract_z
_atom_site_U_iso_or_equiv
_atom_site_adp_type
_atom_site_occupancy
_atom_site_site_symmetry_order
_atom_site_calc_flag
_atom_site_refinement_flags_posn
_atom_site_refinement_flags_adp
_atom_site_refinement_flags_occupancy
_atom_site_disorder_assembly
_atom_site_disorder_group
C1 C 0.2997(3) 0.6149(3) 0.3273(10) 0.0299(15) Uani 1 1 d . . . . .
C2 C 0.4388(3) 0.5604(3) 0.3615(9) 0.0266(15) Uani 1 1 d . . . . .
C3 C 0.4204(3) 0.6849(3) 0.4155(9) 0.0249(14) Uani 1 1 d . . . . .
C4 C 0.4265(3) 0.8220(3) 0.5087(10) 0.0268(14) Uani 1 1 d . . . . .
C5 C 0.4547(3) 0.9451(3) 0.5620(8) 0.0227(13) Uani 1 1 d . . . . .
C6 C 0.3113(3) 0.8994(3) 0.5861(9) 0.0282(15) Uani 1 1 d . . . . .
C7 C 0.4964(4) 0.4915(3) 0.3637(10) 0.0268(14) Uani 1 1 d . . . . .
C8 C 0.4570(4) 0.4220(3) 0.4008(10) 0.0354(16) Uani 1 1 d . . . . .
H8 H 0.392961 0.418222 0.422049 0.042 Uiso 1 1 calc R U . . .
C9 C 0.5111(5) 0.3581(4) 0.4067(12) 0.050(2) Uani 1 1 d . . . . .
H9 H 0.483834 0.310281 0.430566 0.06 Uiso 1 1 calc R U . . .
C10 C 0.6037(4) 0.3628(3) 0.3785(12) 0.049(2) Uani 1 1 d . . . . .
H10 H 0.640621 0.318646 0.385325 0.059 Uiso 1 1 calc R U . . .
C11 C 0.6427(4) 0.4308(4) 0.3407(11) 0.0449(18) Uani 1 1 d . . . . .
H11 H 0.706692 0.434141 0.317444 0.054 Uiso 1 1 calc R U . . .
C12 C 0.5887(4) 0.4959(3) 0.3361(9) 0.0350(16) Uani 1 1 d . . . . .
H12 H 0.616423 0.54361 0.313444 0.042 Uiso 1 1 calc R U . . .
C13 C 0.5192(3) 1.0093(3) 0.5639(9) 0.0260(15) Uani 1 1 d . . . . .
C14 C 0.6120(3) 0.9982(3) 0.5993(9) 0.0352(16) Uani 1 1 d . . . . .
H14 H 0.634264 0.948667 0.623375 0.042 Uiso 1 1 calc R U . . .
C15 C 0.6718(4) 1.0583(3) 0.5996(10) 0.0412(17) Uani 1 1 d . . . . .
H15 H 0.735013 1.049892 0.623678 0.049 Uiso 1 1 calc R U . . .
C16 C 0.6407(4) 1.1309(3) 0.5651(10) 0.0411(17) Uani 1 1 d . . . . .
H16 H 0.681929 1.172384 0.570279 0.049 Uiso 1 1 calc R U . . .
C17 C 0.5506(4) 1.1425(3) 0.5235(11) 0.0441(17) Uani 1 1 d . . . . .
H17 H 0.529631 1.191751 0.492475 0.053 Uiso 1 1 calc R U . . .
C18 C 0.4892(4) 1.0822(3) 0.5265(10) 0.0341(15) Uani 1 1 d . . . . .
H18 H 0.426117 1.091101 0.50262 0.041 Uiso 1 1 calc R U . . .
C20 C 0.1688(5) 0.7196(4) 0.7214(12) 0.056(2) Uani 1 1 d . . . . .
H20A H 0.187274 0.7591 0.809822 0.084 Uiso 1 1 calc R U . . .
H20B H 0.213976 0.678552 0.723524 0.084 Uiso 1 1 calc R U . . .
H20C H 0.108662 0.699718 0.757167 0.084 Uiso 1 1 calc R U . . .
N1 N 0.2115(3) 0.6097(3) 0.2815(8) 0.0428(16) Uani 1 1 d . . . . .
H1A H 0.176502 0.650141 0.283948 0.051 Uiso 1 1 calc R U . . .
H1B H 0.188302 0.565703 0.248656 0.051 Uiso 1 1 calc R U . . .
N2 N 0.3500(3) 0.5512(2) 0.3187(7) 0.0275(12) Uani 1 1 d . . . . .
N3 N 0.4786(3) 0.6259(2) 0.4048(8) 0.0288(13) Uani 1 1 d . . . . .
N4 N 0.3317(3) 0.6832(2) 0.3763(8) 0.0324(14) Uani 1 1 d . . . . .
N5 N 0.4630(3) 0.7518(3) 0.4618(8) 0.0269(10) Uani 1 1 d . . . . .
H5 H 0.523217 0.749788 0.461893 0.032 Uiso 1 1 calc R U . . .
N6 N 0.4895(3) 0.8772(2) 0.5186(8) 0.0246(11) Uani 1 1 d . . . . .
N7 N 0.3370(3) 0.8286(2) 0.5373(7) 0.0263(12) Uani 1 1 d . . . . .
N8 N 0.3674(3) 0.9595(2) 0.5977(7) 0.0268(12) Uani 1 1 d . . . . .
N9 N 0.2226(3) 0.9097(2) 0.6194(8) 0.0374(14) Uani 1 1 d . . . . .
H9A H 0.202 0.955034 0.648135 0.045 Uiso 1 1 calc R U . . .
H9B H 0.184489 0.871288 0.61264 0.045 Uiso 1 1 calc R U . . .
O1 O 0.1637(2) 0.7519(2) 0.5295(8) 0.0531(15) Uani 1 1 d . . . . .
H1 H 0.216744 0.762427 0.491926 0.08 Uiso 1 1 calc R U . . .

loop_
_atom_site_aniso_label
_atom_site_aniso_U_11
_atom_site_aniso_U_22
_atom_site_aniso_U_33
_atom_site_aniso_U_23
_atom_site_aniso_U_13
_atom_site_aniso_U_12
C1 0.026(3) 0.021(3) 0.043(4) -0.006(3) -0.003(3) 0.001(2)
C2 0.024(3) 0.020(3) 0.036(4) -0.001(3) 0.005(3) 0.001(2)
C3 0.028(3) 0.017(3) 0.030(4) -0.007(3) 0.003(3) -0.001(2)
C4 0.029(3) 0.019(3) 0.033(4) 0.001(3) -0.002(3) -0.003(2)
C5 0.028(3) 0.022(3) 0.018(4) 0.002(3) -0.002(3) 0.002(2)
C6 0.026(3) 0.023(3) 0.035(4) -0.002(3) -0.001(3) 0.002(2)
C7 0.029(3) 0.021(3) 0.031(4) -0.008(3) -0.006(3) 0.003(2)
C8 0.033(3) 0.025(3) 0.048(5) 0.004(3) -0.009(3) -0.004(3)
C9 0.054(4) 0.023(3) 0.072(6) 0.000(4) -0.002(4) 0.004(3)
C10 0.055(4) 0.021(3) 0.072(6) -0.009(4) 0.004(4) 0.014(3)
C11 0.040(4) 0.040(4) 0.054(5) -0.012(4) -0.002(3) 0.012(3)
C12 0.040(4) 0.022(3) 0.043(5) 0.000(3) 0.001(3) 0.004(3)
C13 0.033(3) 0.024(3) 0.021(4) -0.004(3) 0.000(3) -0.002(2)
C14 0.036(3) 0.026(3) 0.044(5) 0.002(3) -0.005(3) -0.006(3)
C15 0.031(3) 0.042(4) 0.051(5) 0.005(4) -0.002(3) -0.009(3)
C16 0.052(4) 0.025(3) 0.046(5) -0.003(3) -0.003(3) -0.020(3)
C17 0.062(4) 0.016(3) 0.055(5) 0.003(4) 0.015(4) -0.003(3)
C18 0.038(3) 0.023(3) 0.042(4) -0.003(3) -0.005(3) 0.000(3)
C20 0.053(4) 0.055(5) 0.061(5) 0.000(4) 0.002(4) -0.002(4)
N1 0.027(3) 0.026(3) 0.075(5) -0.009(3) -0.012(3) -0.001(2)
N2 0.029(3) 0.022(3) 0.032(3) -0.003(2) -0.003(2) 0.002(2)
N3 0.025(2) 0.019(3) 0.042(4) -0.004(3) 0.003(2) -0.0004(19)
N4 0.024(2) 0.023(3) 0.050(4) -0.003(3) -0.005(3) -0.0009(19)
N5 0.019(2) 0.016(2) 0.045(3) -0.0090(19) 0.000(2) 0.000(2)
N6 0.028(2) 0.019(2) 0.027(3) -0.006(3) 0.002(2) -0.004(2)
N7 0.021(2) 0.025(2) 0.033(3) -0.008(3) 0.002(2) -0.0005(19)
N8 0.030(2) 0.017(2) 0.034(3) 0.002(2) 0.002(2) -0.0012(19)
N9 0.025(2) 0.023(2) 0.064(4) -0.015(3) 0.007(3) 0.002(2)
O1 0.025(2) 0.037(2) 0.097(5) -0.018(3) 0.004(3) -0.004(2)

loop_
_atom_type_symbol
_atom_type_description
_atom_type_scat_dispersion_real
_atom_type_scat_dispersion_imag
_atom_type_scat_source
C C 0.0033 0.0016 'International Tables Vol C Tables 4.2.6.8 and 6.1.1.4'
H H 0 0 'International Tables Vol C Tables 4.2.6.8 and 6.1.1.4'
N N 0.0061 0.0033 'International Tables Vol C Tables 4.2.6.8 and 6.1.1.4'
O O 0.0106 0.006 'International Tables Vol C Tables 4.2.6.8 and 6.1.1.4'

loop_
_geom_angle_atom_site_label_1
_geom_angle_atom_site_label_2
_geom_angle_atom_site_label_3
_geom_angle
_geom_angle_site_symmetry_1
_geom_angle_site_symmetry_3
_geom_angle_publ_flag
N1 C1 N4 117.6(5) . . ?
N1 C1 N2 117.2(5) . . ?
N4 C1 N2 125.2(5) . . ?
N3 C2 N2 125.4(5) . . ?
N3 C2 C7 117.8(5) . . ?
N2 C2 C7 116.8(4) . . ?
N4 C3 N3 125.9(5) . . ?
N4 C3 N5 120.8(4) . . ?
N3 C3 N5 113.3(4) . . ?
N7 C4 N6 127.0(5) . . ?
N7 C4 N5 119.4(4) . . ?
N6 C4 N5 113.5(4) . . ?
N8 C5 N6 125.6(5) . . ?
N8 C5 C13 117.7(5) . . ?
N6 C5 C13 116.7(4) . . ?
N9 C6 N8 118.3(5) . . ?
N9 C6 N7 116.3(5) . . ?
N8 C6 N7 125.3(5) . . ?
C12 C7 C8 119.2(5) . . ?
C12 C7 C2 120.8(5) . . ?
C8 C7 C2 119.9(5) . . ?
C9 C8 C7 119.8(6) . . ?
C9 C8 H8 120.1 . . ?
C7 C8 H8 120.1 . . ?
C10 C9 C8 120.7(6) . . ?
C10 C9 H9 119.7 . . ?
C8 C9 H9 119.7 . . ?
C11 C10 C9 119.8(6) . . ?
C11 C10 H10 120.1 . . ?
C9 C10 H10 120.1 . . ?
C10 C11 C12 119.9(6) . . ?
C10 C11 H11 120.1 . . ?
C12 C11 H11 120.1 . . ?
C7 C12 C11 120.5(6) . . ?
C7 C12 H12 119.7 . . ?
C11 C12 H12 119.7 . . ?
C18 C13 C14 118.2(5) . . ?
C18 C13 C5 120.8(4) . . ?
C14 C13 C5 121.0(5) . . ?
C15 C14 C13 120.6(6) . . ?
C15 C14 H14 119.7 . . ?
C13 C14 H14 119.7 . . ?
C14 C15 C16 120.6(6) . . ?
C14 C15 H15 119.7 . . ?
C16 C15 H15 119.7 . . ?
C17 C16 C15 119.6(5) . . ?
C17 C16 H16 120.2 . . ?
C15 C16 H16 120.2 . . ?
C16 C17 C18 120.1(6) . . ?
C16 C17 H17 119.9 . . ?
C18 C17 H17 119.9 . . ?
C13 C18 C17 120.7(5) . . ?
C13 C18 H18 119.6 . . ?
C17 C18 H18 119.6 . . ?
O1 C20 H20A 109.5 . . ?
O1 C20 H20B 109.5 . . ?
H20A C20 H20B 109.5 . . ?
O1 C20 H20C 109.5 . . ?
H20A C20 H20C 109.5 . . ?
H20B C20 H20C 109.5 . . ?
C1 N1 H1A 120 . . ?
C1 N1 H1B 120 . . ?
H1A N1 H1B 120 . . ?
C2 N2 C1 114.5(4) . . ?
C2 N3 C3 114.3(4) . . ?
C3 N4 C1 114.6(4) . . ?
C3 N5 C4 130.7(4) . . ?
C3 N5 H5 114.7 . . ?
C4 N5 H5 114.7 . . ?
C5 N6 C4 113.8(4) . . ?
C4 N7 C6 113.2(4) . . ?
C5 N8 C6 115.0(4) . . ?
C6 N9 H9A 120 . . ?
C6 N9 H9B 120 . . ?
H9A N9 H9B 120 . . ?
C20 O1 H1 109.5 . . ?

loop_
_geom_bond_atom_site_label_1
_geom_bond_atom_site_label_2
_geom_bond_distance
_geom_bond_site_symmetry_2
_geom_bond_publ_flag
C1 N1 1.332(6) . ?
C1 N4 1.342(6) . ?
C1 N2 1.347(6) . ?
C2 N3 1.333(6) . ?
C2 N2 1.342(7) . ?
C2 C7 1.480(7) . ?
C3 N4 1.325(6) . ?
C3 N3 1.348(6) . ?
C3 N5 1.375(6) . ?
C4 N7 1.328(6) . ?
C4 N6 1.343(6) . ?
C4 N5 1.392(6) . ?
C5 N8 1.323(6) . ?
C5 N6 1.341(6) . ?
C5 C13 1.476(7) . ?
C6 N9 1.328(6) . ?
C6 N8 1.345(6) . ?
C6 N7 1.353(6) . ?
C7 C12 1.365(8) . ?
C7 C8 1.382(8) . ?
C8 C9 1.379(8) . ?
C8 H8 0.95 . ?
C9 C10 1.370(8) . ?
C9 H9 0.95 . ?
C10 C11 1.358(9) . ?
C10 H10 0.95 . ?
C11 C12 1.395(8) . ?
C11 H11 0.95 . ?
C12 H12 0.95 . ?
C13 C18 1.388(8) . ?
C13 C14 1.392(7) . ?
C14 C15 1.375(7) . ?
C14 H14 0.95 . ?
C15 C16 1.383(8) . ?
C15 H15 0.95 . ?
C16 C17 1.365(8) . ?
C16 H16 0.95 . ?
C17 C18 1.392(8) . ?
C17 H17 0.95 . ?
C18 H18 0.95 . ?
C20 O1 1.487(9) . ?
C20 H20A 0.98 . ?
C20 H20B 0.98 . ?
C20 H20C 0.98 . ?
N1 H1A 0.88 . ?
N1 H1B 0.88 . ?
N5 H5 0.88 . ?
N9 H9A 0.88 . ?
N9 H9B 0.88 . ?
O1 H1 0.84 . ?
